data_1505775
loop_
_publ_author_name
'Chen, Hsuan-Ying'
'Tang, Hui-Yi'
'Lin, Chu-Chieh'

_publ_section_title
;
 Ring-Opening Polymerization of Lactides Initiated by Zinc Alkoxides
 Derived from NNO-Tridentate Ligands
;
_journal_coden_ASTM MAMOBX
_journal_issue 11
_journal_name_full Macromolecules
_journal_page_first 3745
_journal_page_last 3752
_journal_paper_doi 10.1021/ma060471r
_journal_volume 39
_journal_year 2006
_chemical_formula_sum 'C18 H23 Cl N2 O Zn'
_chemical_formula_weight 384.20
_space_group_IT_number 15
_symmetry_cell_setting monoclinic
_symmetry_space_group_name_Hall '-C 2yc'
_symmetry_space_group_name_H-M 'C 1 2/c 1'
_atom_sites_solution_hydrogens geom
_atom_sites_solution_primary direct
_atom_sites_solution_secondary difmap
_audit_creation_method SHELXL-97
_cell_angle_alpha 90.00
_cell_angle_beta 127.982(3)
_cell_angle_gamma 90.00
_cell_formula_units_Z 8
_cell_length_a 25.007(6)
_cell_length_b 10.410(3)
_cell_length_c 17.682(4)
_cell_measurement_reflns_used 3963
_cell_measurement_temperature 293(2)
_cell_measurement_theta_max 25.826
_cell_measurement_theta_min 2.478
_cell_volume 3628.1(16)
_computing_cell_refinement 'Bruker SMART'
_computing_data_collection 'Bruker SMART'
_computing_data_reduction 'Bruker SHELXTL'
_computing_molecular_graphics 'Bruker SHELXTL'
_computing_publication_material 'Bruker SHELXTL'
_computing_structure_refinement 'SHELXL-97 (Sheldrick, 1997)'
_computing_structure_solution 'SHELXS-97 (Sheldrick, 1990)'
_diffrn_ambient_temperature 293(2)
_diffrn_measured_fraction_theta_full 0.993
_diffrn_measured_fraction_theta_max 0.993
_diffrn_measurement_device_type 'CCD area detector'
_diffrn_measurement_method 'phi and omega scans'
_diffrn_radiation_monochromator graphite
_diffrn_radiation_source 'fine-focus sealed tube'
_diffrn_radiation_type MoK\a
_diffrn_radiation_wavelength 0.71073
_diffrn_reflns_av_R_equivalents 0.0450
_diffrn_reflns_av_sigmaI/netI 0.0381
_diffrn_reflns_limit_h_max 30
_diffrn_reflns_limit_h_min -28
_diffrn_reflns_limit_k_max 12
_diffrn_reflns_limit_k_min -5
_diffrn_reflns_limit_l_max 21
_diffrn_reflns_limit_l_min -21
_diffrn_reflns_number 9949
_diffrn_reflns_theta_full 26.05
_diffrn_reflns_theta_max 26.05
_diffrn_reflns_theta_min 2.07
_exptl_absorpt_coefficient_mu 1.506
_exptl_absorpt_correction_T_max 1.0000
_exptl_absorpt_correction_T_min 0.4859
_exptl_absorpt_correction_type SADABS
_exptl_crystal_colour 'yellow green'
_exptl_crystal_density_diffrn 1.407
_exptl_crystal_density_method 'not measured'
_exptl_crystal_description parallelpiped
_exptl_crystal_F_000 1600
_exptl_crystal_size_max 0.86
_exptl_crystal_size_mid 0.45
_exptl_crystal_size_min 0.36
_refine_diff_density_max 0.610
_refine_diff_density_min -0.437
_refine_diff_density_rms 0.069
_refine_ls_extinction_method none
_refine_ls_goodness_of_fit_ref 0.959
_refine_ls_hydrogen_treatment mixed
_refine_ls_matrix_type full
_refine_ls_number_parameters 207
_refine_ls_number_reflns 3566
_refine_ls_number_restraints 0
_refine_ls_restrained_S_all 0.959
_refine_ls_R_factor_all 0.0595
_refine_ls_R_factor_gt 0.0426
_refine_ls_shift/su_max 0.001
_refine_ls_shift/su_mean 0.000
_refine_ls_structure_factor_coef Fsqd
_refine_ls_weighting_details 'calc w=1/[\s^2^(Fo^2^)+(0.1000P)^2^+0.0000P] where P=(Fo^2^+2Fc^2^)/3'
_refine_ls_weighting_scheme calc
_refine_ls_wR_factor_gt 0.1256
_refine_ls_wR_factor_ref 0.1401
_reflns_number_gt 2675
_reflns_number_total 3566
_reflns_threshold_expression >2sigma(I)
_cod_data_source_file ma060471rsi20060302_085735.cif
_cod_data_source_block 1b
_cod_depositor_comments
;
The following automatic conversions were performed:

'_symmetry_cell_setting' value 'Monoclinic' changed to 'monoclinic'
according to /home/saulius/struct/CIF-dictionaries/cif_core.dic
dictionary named 'cif_core.dic' version 2.4.1 from 2010-06-29.

Automatic conversion script
Id: cif_fix_values 1715 2011-07-08 13:25:40Z adriana 

 Updated bibliographic information.

 Antanas Vaitkus,
 2019-10-09
;
_cod_original_cell_volume 3628.1(15)
_cod_original_sg_symbol_H-M C2/c
_cod_database_code 1505775

loop_
_symmetry_equiv_pos_as_xyz
'x, y, z'
'-x, y, -z+1/2'
'x+1/2, y+1/2, z'
'-x+1/2, y+1/2, -z+1/2'
'-x, -y, -z'
'x, -y, z-1/2'
'-x+1/2, -y+1/2, -z'
'x+1/2, -y+1/2, z-1/2'

loop_
_atom_site_label
_atom_site_type_symbol
_atom_site_fract_x
_atom_site_fract_y
_atom_site_fract_z
_atom_site_U_iso_or_equiv
_atom_site_adp_type
_atom_site_occupancy
_atom_site_symmetry_multiplicity
_atom_site_calc_flag
_atom_site_refinement_flags
Zn Zn 0.072698(16) 0.75871(3) 0.36311(2) 0.04140(17) Uani 1 1 d .
O O 0.03080(11) 0.7430(2) 0.21302(16) 0.0480(6) Uani 1 1 d .
N1 N 0.12043(13) 0.9149(2) 0.34756(18) 0.0479(6) Uani 1 1 d .
N2 N 0.08479(12) 0.9073(3) 0.46809(17) 0.0493(6) Uani 1 1 d .
C1 C 0.07143(15) 0.7348(3) 0.1901(2) 0.0419(7) Uani 1 1 d .
C2 C 0.05586(17) 0.6471(3) 0.1177(2) 0.0553(8) Uani 1 1 d .
H2A H 0.0166 0.5979 0.0872 0.066 Uiso 1 1 calc R
C3 C 0.09653(17) 0.6329(3) 0.0917(3) 0.0583(9) Uani 1 1 d .
H3A H 0.0844 0.5750 0.0434 0.070 Uiso 1 1 calc R
C4 C 0.15734(16) 0.7052(3) 0.1369(2) 0.0467(7) Uani 1 1 d .
C5 C 0.19991(19) 0.6896(3) 0.1106(3) 0.0599(9) Uani 1 1 d .
H5A H 0.1882 0.6307 0.0631 0.072 Uiso 1 1 calc R
C6 C 0.2579(2) 0.7593(3) 0.1537(3) 0.0624(10) Uani 1 1 d .
H6A H 0.2856 0.7481 0.1358 0.075 Uiso 1 1 calc R
C7 C 0.27524(16) 0.8470(4) 0.2243(3) 0.0588(9) Uani 1 1 d .
H7A H 0.3149 0.8947 0.2536 0.071 Uiso 1 1 calc R
C8 C 0.23528(14) 0.8648(3) 0.2517(2) 0.0505(7) Uani 1 1 d .
H8A H 0.2484 0.9238 0.2998 0.061 Uiso 1 1 calc R
C9 C 0.17394(14) 0.7948(3) 0.2080(2) 0.0405(6) Uani 1 1 d .
C10 C 0.13037(14) 0.8102(3) 0.2345(2) 0.0401(6) Uani 1 1 d .
C11 C 0.14497(15) 0.9087(3) 0.3027(2) 0.0474(7) Uani 1 1 d .
H11A H 0.1751 0.9732 0.3148 0.057 Uiso 1 1 calc R
C12 C 0.1395(2) 1.0247(4) 0.4122(3) 0.0680(10) Uani 1 1 d .
H12A H 0.1051 1.0911 0.3794 0.082 Uiso 1 1 calc R
H12B H 0.1823 1.0607 0.4326 0.082 Uiso 1 1 calc R
C13 C 0.14600(17) 0.9768(4) 0.4980(2) 0.0638(10) Uani 1 1 d .
H13A H 0.1850 0.9202 0.5357 0.077 Uiso 1 1 calc R
H13B H 0.1534 1.0490 0.5381 0.077 Uiso 1 1 calc R
C14 C 0.02702(18) 0.9961(3) 0.4233(3) 0.0670(10) Uani 1 1 d .
H14A H 0.0346 1.0552 0.4707 0.100 Uiso 1 1 calc R
H14B H -0.0138 0.9482 0.3972 0.100 Uiso 1 1 calc R
H14C H 0.0225 1.0428 0.3729 0.100 Uiso 1 1 calc R
C15 C 0.0963(2) 0.8488(4) 0.5530(3) 0.0744(11) Uani 1 1 d .
H15A H 0.1006 0.9152 0.5940 0.112 Uiso 1 1 calc R
H15B H 0.1372 0.7987 0.5873 0.112 Uiso 1 1 calc R
H15C H 0.0587 0.7943 0.5329 0.112 Uiso 1 1 calc R
C16 C 0.13361(17) 0.6098(3) 0.4406(2) 0.0578(8) Uani 1 1 d .
H16A H 0.1652 0.6366 0.5071 0.069 Uiso 1 1 calc R
H16B H 0.1061 0.5413 0.4376 0.069 Uiso 1 1 calc R
C17 C 0.1721(3) 0.5582(6) 0.4112(5) 0.136(2) Uani 1 1 d .
H17A H 0.1992 0.4873 0.4520 0.204 Uiso 1 1 calc R
H17B H 0.2011 0.6238 0.4162 0.204 Uiso 1 1 calc R
H17C H 0.1415 0.5291 0.3460 0.204 Uiso 1 1 calc R
Cl Cl -0.02753(19) 1.3102(2) 0.3003(2) 0.2273(14) Uani 1 1 d .
C18 C 0.0000 1.4010(11) 0.2500 0.193(6) Uani 1 2 d S
H18B H -0.042(8) 1.493(17) 0.216(12) 0.231 Uiso 0.50 1 d P

loop_
_atom_site_aniso_label
_atom_site_aniso_U_11
_atom_site_aniso_U_22
_atom_site_aniso_U_33
_atom_site_aniso_U_23
_atom_site_aniso_U_13
_atom_site_aniso_U_12
Zn 0.0381(2) 0.0456(2) 0.0422(3) 0.00436(15) 0.02550(19) 0.00602(13)
O 0.0376(11) 0.0677(15) 0.0433(12) -0.0017(9) 0.0273(10) -0.0044(9)
N1 0.0544(15) 0.0491(15) 0.0485(14) -0.0067(12) 0.0359(13) -0.0026(12)
N2 0.0466(14) 0.0598(16) 0.0464(14) -0.0066(13) 0.0312(12) -0.0012(12)
C1 0.0373(15) 0.0520(17) 0.0386(16) 0.0025(13) 0.0245(13) 0.0017(12)
C2 0.0532(18) 0.0585(19) 0.0560(19) -0.0116(16) 0.0345(16) -0.0155(15)
C3 0.071(2) 0.0535(19) 0.066(2) -0.0161(17) 0.0498(19) -0.0109(16)
C4 0.0533(18) 0.0442(15) 0.0524(18) 0.0035(14) 0.0375(16) 0.0039(14)
C5 0.076(2) 0.052(2) 0.080(2) -0.0011(18) 0.062(2) 0.0065(17)
C6 0.064(2) 0.066(2) 0.085(3) 0.0132(19) 0.060(2) 0.0135(17)
C7 0.0423(16) 0.075(2) 0.066(2) 0.0103(19) 0.0371(16) 0.0028(16)
C8 0.0409(15) 0.0618(19) 0.0479(17) -0.0017(15) 0.0269(14) -0.0032(14)
C9 0.0372(14) 0.0454(15) 0.0390(15) 0.0090(13) 0.0235(13) 0.0068(12)
C10 0.0372(14) 0.0468(16) 0.0377(15) 0.0022(13) 0.0238(13) 0.0015(12)
C11 0.0475(16) 0.0498(17) 0.0522(17) -0.0038(14) 0.0344(15) -0.0063(13)
C12 0.089(3) 0.060(2) 0.086(3) -0.028(2) 0.069(2) -0.026(2)
C13 0.060(2) 0.081(2) 0.061(2) -0.0304(19) 0.0424(18) -0.0186(18)
C14 0.069(2) 0.060(2) 0.079(2) -0.0063(19) 0.049(2) 0.0102(18)
C15 0.094(3) 0.083(3) 0.063(2) 0.002(2) 0.056(2) 0.002(2)
C16 0.0609(19) 0.0518(18) 0.063(2) 0.0120(17) 0.0394(18) 0.0157(16)
C17 0.137(5) 0.126(4) 0.206(6) 0.089(5) 0.137(5) 0.084(4)
Cl 0.353(4) 0.1082(16) 0.223(3) 0.0334(18) 0.178(3) 0.034(2)
C18 0.221(13) 0.081(6) 0.204(13) 0.000 0.094(11) 0.000

loop_
_atom_type_symbol
_atom_type_description
_atom_type_scat_dispersion_real
_atom_type_scat_dispersion_imag
_atom_type_scat_source
C C 0.0033 0.0016 'International Tables Vol C Tables 4.2.6.8 and 6.1.1.4'
H H 0.0000 0.0000 'International Tables Vol C Tables 4.2.6.8 and 6.1.1.4'
N N 0.0061 0.0033 'International Tables Vol C Tables 4.2.6.8 and 6.1.1.4'
O O 0.0106 0.0060 'International Tables Vol C Tables 4.2.6.8 and 6.1.1.4'
Cl Cl 0.1484 0.1585 'International Tables Vol C Tables 4.2.6.8 and 6.1.1.4'
Zn Zn 0.2839 1.4301 'International Tables Vol C Tables 4.2.6.8 and 6.1.1.4'

loop_
_geom_angle_atom_site_label_1
_geom_angle_atom_site_label_2
_geom_angle_atom_site_label_3
_geom_angle
_geom_angle_site_symmetry_1
_geom_angle_site_symmetry_3
C16 Zn O 120.32(12) . 2
C16 Zn N1 115.27(12) . .
O Zn N1 123.61(9) 2 .
C16 Zn O 111.56(11) . .
O Zn O 74.29(9) 2 .
N1 Zn O 77.74(8) . .
C16 Zn N2 107.59(12) . .
O Zn N2 93.97(9) 2 .
N1 Zn N2 77.54(9) . .
O Zn N2 139.75(9) . .
C1 O Zn 134.9(2) . 2
C1 O Zn 119.97(19) . .
Zn O Zn 105.00(9) 2 .
C11 N1 C12 118.3(3) . .
C11 N1 Zn 124.5(2) . .
C12 N1 Zn 115.54(18) . .
C13 N2 C14 110.2(3) . .
C13 N2 C15 109.2(3) . .
C14 N2 C15 108.7(3) . .
C13 N2 Zn 102.32(17) . .
C14 N2 Zn 113.13(19) . .
C15 N2 Zn 113.1(2) . .
O C1 C10 122.5(3) . .
O C1 C2 119.2(3) . .
C10 C1 C2 118.3(3) . .
C3 C2 C1 122.0(3) . .
C2 C3 C4 121.1(3) . .
C9 C4 C5 120.3(3) . .
C9 C4 C3 118.5(3) . .
C5 C4 C3 121.2(3) . .
C6 C5 C4 121.0(3) . .
C5 C6 C7 119.5(3) . .
C8 C7 C6 121.2(3) . .
C7 C8 C9 121.2(3) . .
C4 C9 C8 116.8(3) . .
C4 C9 C10 120.0(3) . .
C8 C9 C10 123.2(3) . .
C1 C10 C9 120.0(3) . .
C1 C10 C11 120.0(3) . .
C9 C10 C11 119.9(2) . .
N1 C11 C10 125.9(3) . .
N1 C12 C13 107.9(3) . .
N2 C13 C12 111.0(3) . .
C17 C16 Zn 115.7(3) . .
Cl C18 Cl 112.7(7) . 2

loop_
_geom_bond_atom_site_label_1
_geom_bond_atom_site_label_2
_geom_bond_distance
_geom_bond_site_symmetry_2
Zn C16 2.008(3) .
Zn O 2.061(2) 2
Zn N1 2.133(3) .
Zn O 2.178(2) .
Zn N2 2.289(2) .
O C1 1.308(4) .
O Zn 2.061(2) 2
N1 C11 1.268(4) .
N1 C12 1.473(4) .
N2 C13 1.466(4) .
N2 C14 1.470(4) .
N2 C15 1.474(4) .
C1 C10 1.408(4) .
C1 C2 1.417(4) .
C2 C3 1.359(4) .
C3 C4 1.422(5) .
C4 C9 1.408(4) .
C4 C5 1.409(4) .
C5 C6 1.360(5) .
C6 C7 1.384(5) .
C7 C8 1.365(4) .
C8 C9 1.422(4) .
C9 C10 1.435(4) .
C10 C11 1.449(4) .
C12 C13 1.507(5) .
C16 C17 1.449(6) .
Cl C18 1.706(7) .
C18 Cl 1.706(6) 2
